data_7050240
loop_
_publ_author_name
'Mateo Alajar\'in'
'Angel Vidal'
'Mar\'ia-Mar Ort\'in'
'Delia Bautista'

_publ_section_title
;
 Persistent radical effect in the intramolecular addition of benzylic
 radicals onto ketenimines: selective cross-coupling of
 \a-(indol-2-yl)benzyl radicals with the 1-cyano-1-methylethyl radical
;
_journal_issue 5
_journal_name_full 'New J. Chem.'
_journal_page_first 570
_journal_page_last 577
_journal_paper_doi 10.1039/b312930f
_journal_volume 28
_journal_year 2004
_chemical_formula_sum 'C32 H28 N2'
_chemical_formula_weight 440.56
_chemical_name_systematic
;
?
;
_space_group_IT_number 2
_symmetry_cell_setting triclinic
_symmetry_space_group_name_Hall '-P 1'
_symmetry_space_group_name_H-M 'P -1'
_atom_sites_solution_hydrogens geom
_atom_sites_solution_primary direct
_atom_sites_solution_secondary difmap
_audit_creation_method SHELXL-97
_cell_angle_alpha 97.4250(10)
_cell_angle_beta 90.1360(10)
_cell_angle_gamma 110.4370(10)
_cell_formula_units_Z 2
_cell_length_a 10.1741(8)
_cell_length_b 10.6139(9)
_cell_length_c 11.3542(9)
_cell_measurement_reflns_used 7642
_cell_measurement_temperature 100(2)
_cell_measurement_theta_max 18.05
_cell_measurement_theta_min 2.55
_cell_volume 1137.81(16)
_computing_cell_refinement 'Bruker SAINT'
_computing_data_collection 'Bruker SMART'
_computing_data_reduction 'Bruker SAINT'
_computing_molecular_graphics 'Bruker SHELXTL'
_computing_publication_material 'Bruker SHELXTL'
_computing_structure_refinement 'SHELXL-97 (Sheldrick, 1997)'
_computing_structure_solution 'SHELXS-97 (Sheldrick, 1990)'
_diffrn_ambient_temperature 100(2)
_diffrn_detector_area_resol_mean 8.26
_diffrn_measured_fraction_theta_full 0.994
_diffrn_measured_fraction_theta_max 0.993
_diffrn_measurement_device_type 'Bruker APEX'
_diffrn_measurement_method \W-scan
_diffrn_radiation_monochromator graphite
_diffrn_radiation_source 'fine-focus sealed tube'
_diffrn_radiation_type MoK\a
_diffrn_radiation_wavelength 0.71073
_diffrn_reflns_av_R_equivalents 0.0337
_diffrn_reflns_av_sigmaI/netI 0.0285
_diffrn_reflns_limit_h_max 12
_diffrn_reflns_limit_h_min -12
_diffrn_reflns_limit_k_max 13
_diffrn_reflns_limit_k_min -13
_diffrn_reflns_limit_l_max 14
_diffrn_reflns_limit_l_min -14
_diffrn_reflns_number 12460
_diffrn_reflns_theta_full 26.00
_diffrn_reflns_theta_max 26.37
_diffrn_reflns_theta_min 1.81
_exptl_absorpt_coefficient_mu 0.075
_exptl_crystal_colour colourless
_exptl_crystal_density_diffrn 1.286
_exptl_crystal_density_method 'not measured'
_exptl_crystal_description block
_exptl_crystal_F_000 468
_exptl_crystal_size_max 0.29
_exptl_crystal_size_mid 0.25
_exptl_crystal_size_min 0.22
_refine_diff_density_max 0.260
_refine_diff_density_min -0.286
_refine_diff_density_rms 0.048
_refine_ls_extinction_method none
_refine_ls_goodness_of_fit_ref 1.021
_refine_ls_hydrogen_treatment 'NH free, rigid methyls, others riding'
_refine_ls_matrix_type full
_refine_ls_number_parameters 313
_refine_ls_number_reflns 4621
_refine_ls_number_restraints 6
_refine_ls_restrained_S_all 1.020
_refine_ls_R_factor_all 0.0442
_refine_ls_R_factor_gt 0.0402
_refine_ls_shift/su_max 0.000
_refine_ls_shift/su_mean 0.000
_refine_ls_structure_factor_coef Fsqd
_refine_ls_weighting_details 'calc w=1/[\s^2^(Fo^2^)+(0.0618P)^2^+0.2737P] where P=(Fo^2^+2Fc^2^)/3'
_refine_ls_weighting_scheme calc
_refine_ls_wR_factor_gt 0.1033
_refine_ls_wR_factor_ref 0.1065
_reflns_number_gt 4142
_reflns_number_total 4621
_reflns_threshold_expression >2sigma(I)
_cod_data_source_file b312930f.txt
_cod_data_source_block 17
_cod_database_code 7050240

loop_
_symmetry_equiv_pos_as_xyz
'x, y, z'
'-x, -y, -z'

loop_
_atom_site_label
_atom_site_type_symbol
_atom_site_fract_x
_atom_site_fract_y
_atom_site_fract_z
_atom_site_U_iso_or_equiv
_atom_site_adp_type
_atom_site_occupancy
_atom_site_symmetry_multiplicity
_atom_site_calc_flag
_atom_site_refinement_flags
_atom_site_disorder_assembly
_atom_site_disorder_group
N1 N 0.84549(9) 0.07981(9) 0.29163(8) 0.0163(2) Uani 1 1 d . . .
N2 N 0.93718(10) 0.22105(10) 0.48425(8) 0.0185(2) Uani 1 1 d . . .
H2 H 1.0190(17) 0.2071(15) 0.4890(13) 0.033(4) Uiso 1 1 d . . .
C1 C 0.84692(12) -0.02909(11) 0.10850(10) 0.0191(2) Uani 1 1 d . . .
H1 H 0.8565 -0.0466 0.0254 0.023 Uiso 1 1 calc R . .
C2 C 0.80718(11) -0.12673(11) 0.19035(10) 0.0179(2) Uani 1 1 d . . .
C3 C 0.76908(11) -0.26860(11) 0.17724(11) 0.0198(2) Uani 1 1 d . . .
H3 H 0.7675 -0.3187 0.1012 0.024 Uiso 1 1 calc R . .
C4 C 0.73411(11) -0.33420(11) 0.27581(11) 0.0210(2) Uani 1 1 d . . .
H4 H 0.7069 -0.4303 0.2669 0.025 Uiso 1 1 calc R . .
C5 C 0.73793(12) -0.26201(12) 0.38907(11) 0.0212(2) Uani 1 1 d . . .
H5 H 0.7147 -0.3101 0.4556 0.025 Uiso 1 1 calc R . .
C6 C 0.77492(11) -0.12199(11) 0.40604(10) 0.0191(2) Uani 1 1 d . . .
H6 H 0.7781 -0.0731 0.4829 0.023 Uiso 1 1 calc R . .
C7 C 0.80739(11) -0.05559(11) 0.30540(10) 0.0167(2) Uani 1 1 d . . .
C8 C 0.86815(11) 0.09393(11) 0.17422(10) 0.0176(2) Uani 1 1 d . . .
C9 C 0.90493(12) 0.23928(11) 0.15526(10) 0.0178(2) Uani 1 1 d . . .
C10 C 1.01897(12) 0.27952(12) 0.06458(10) 0.0211(2) Uani 1 1 d . . .
H10A H 1.0947 0.2469 0.0828 0.025 Uiso 1 1 calc R . .
H10B H 1.0568 0.3786 0.0687 0.025 Uiso 1 1 calc R . .
H10C H 0.9781 0.2387 -0.0156 0.025 Uiso 1 1 calc R . .
C11 C 0.95844(11) 0.31353(11) 0.28803(10) 0.0174(2) Uani 1 1 d . . .
C12 C 0.93927(12) 0.45043(11) 0.31310(10) 0.0202(2) Uani 1 1 d . . .
H12A H 0.9690 0.4897 0.3960 0.024 Uiso 1 1 calc R . .
H12B H 0.8401 0.4380 0.2993 0.024 Uiso 1 1 calc R . .
H12C H 0.9963 0.5117 0.2601 0.024 Uiso 1 1 calc R . .
C13 C 0.86681(11) 0.20942(11) 0.36968(10) 0.0166(2) Uani 1 1 d . . .
C14 C 0.72193(12) 0.21737(12) 0.40630(10) 0.0201(2) Uani 1 1 d . . .
H14A H 0.7202 0.3097 0.4043 0.024 Uiso 1 1 calc R . .
H14B H 0.6447 0.1514 0.3528 0.024 Uiso 1 1 calc R . .
C15 C 0.70937(12) 0.18256(11) 0.53074(10) 0.0190(2) Uani 1 1 d . . .
C16 C 0.59707(12) 0.15502(12) 0.60363(11) 0.0238(3) Uani 1 1 d . . .
H16 H 0.5074 0.1503 0.5749 0.029 Uiso 1 1 calc R . .
C17 C 0.61749(13) 0.13434(13) 0.72001(11) 0.0283(3) Uani 1 1 d . . .
H17 H 0.5414 0.1157 0.7713 0.034 Uiso 1 1 calc R . .
C18 C 0.74883(14) 0.14093(13) 0.76122(11) 0.0272(3) Uani 1 1 d . . .
H18 H 0.7612 0.1270 0.8409 0.033 Uiso 1 1 calc R . .
C19 C 0.86277(12) 0.16744(12) 0.68846(10) 0.0221(2) Uani 1 1 d . . .
H19 H 0.9521 0.1710 0.7168 0.026 Uiso 1 1 calc R . .
C20 C 0.84066(12) 0.18855(11) 0.57277(10) 0.0176(2) Uani 1 1 d . . .
C21 C 0.77290(12) 0.26162(11) 0.10864(10) 0.0191(2) Uani 1 1 d D . .
C22 C 0.63902(12) 0.16384(12) 0.10945(10) 0.0218(2) Uani 1 1 d D . .
H22 H 0.6277 0.0840 0.1440 0.026 Uiso 1 1 calc R . .
C23 C 0.52196(13) 0.18090(13) 0.06075(11) 0.0268(3) Uani 1 1 d D . .
H23 H 0.4316 0.1136 0.0633 0.032 Uiso 1 1 calc R . .
C24 C 0.53642(14) 0.29545(13) 0.00866(12) 0.0299(3) Uani 1 1 d D . .
H24 H 0.4565 0.3069 -0.0252 0.036 Uiso 1 1 calc R . .
C25 C 0.66828(14) 0.39324(13) 0.00627(11) 0.0284(3) Uani 1 1 d D . .
H25 H 0.6790 0.4718 -0.0299 0.034 Uiso 1 1 calc R . .
C26 C 0.78507(13) 0.37733(12) 0.05640(10) 0.0240(3) Uani 1 1 d D . .
H26 H 0.8747 0.4461 0.0552 0.029 Uiso 1 1 calc R . .
C31 C 1.11530(11) 0.33034(11) 0.30632(10) 0.0185(2) Uani 1 1 d D . .
C32 C 1.16089(12) 0.21853(12) 0.29687(10) 0.0205(2) Uani 1 1 d D . .
H32 H 1.0930 0.1293 0.2853 0.025 Uiso 1 1 calc R . .
C33 C 1.30236(13) 0.23551(13) 0.30403(11) 0.0243(3) Uani 1 1 d D . .
H33 H 1.3300 0.1582 0.2967 0.029 Uiso 1 1 calc R . .
C34 C 1.40357(13) 0.36464(14) 0.32177(12) 0.0299(3) Uani 1 1 d D . .
H34 H 1.5005 0.3765 0.3254 0.036 Uiso 1 1 calc R . .
C35 C 1.36149(13) 0.47583(13) 0.33403(13) 0.0322(3) Uani 1 1 d D . .
H35 H 1.4300 0.5647 0.3476 0.039 Uiso 1 1 calc R . .
C36 C 1.21966(13) 0.45891(12) 0.32673(11) 0.0252(3) Uani 1 1 d D . .
H36 H 1.1931 0.5369 0.3359 0.030 Uiso 1 1 calc R . .

loop_
_atom_site_aniso_label
_atom_site_aniso_U_11
_atom_site_aniso_U_22
_atom_site_aniso_U_33
_atom_site_aniso_U_23
_atom_site_aniso_U_13
_atom_site_aniso_U_12
N1 0.0168(5) 0.0153(5) 0.0162(5) 0.0024(3) 0.0007(3) 0.0048(4)
N2 0.0162(5) 0.0238(5) 0.0163(5) 0.0027(4) 0.0004(4) 0.0082(4)
C1 0.0213(6) 0.0178(5) 0.0176(5) 0.0016(4) 0.0012(4) 0.0066(4)
C2 0.0139(5) 0.0176(5) 0.0218(6) 0.0024(4) -0.0005(4) 0.0051(4)
C3 0.0160(5) 0.0172(5) 0.0254(6) 0.0006(4) -0.0006(4) 0.0059(4)
C4 0.0147(5) 0.0156(5) 0.0332(6) 0.0054(4) 0.0007(4) 0.0053(4)
C5 0.0157(5) 0.0214(6) 0.0278(6) 0.0104(5) 0.0017(4) 0.0057(4)
C6 0.0153(5) 0.0210(6) 0.0210(6) 0.0047(4) 0.0012(4) 0.0059(4)
C7 0.0128(5) 0.0158(5) 0.0219(6) 0.0038(4) 0.0000(4) 0.0050(4)
C8 0.0170(5) 0.0183(5) 0.0176(5) 0.0035(4) 0.0011(4) 0.0058(4)
C9 0.0204(5) 0.0154(5) 0.0170(5) 0.0019(4) 0.0009(4) 0.0056(4)
C10 0.0238(6) 0.0204(6) 0.0188(6) 0.0046(4) 0.0033(4) 0.0070(5)
C11 0.0188(5) 0.0163(5) 0.0168(5) 0.0023(4) 0.0008(4) 0.0059(4)
C12 0.0233(6) 0.0164(5) 0.0207(6) -0.0001(4) -0.0016(4) 0.0077(4)
C13 0.0166(5) 0.0159(5) 0.0171(5) 0.0012(4) -0.0002(4) 0.0060(4)
C14 0.0173(5) 0.0238(6) 0.0200(6) 0.0017(4) 0.0008(4) 0.0089(5)
C15 0.0189(5) 0.0164(5) 0.0196(6) -0.0017(4) 0.0002(4) 0.0053(4)
C16 0.0190(6) 0.0223(6) 0.0270(6) -0.0027(5) 0.0032(5) 0.0054(5)
C17 0.0272(6) 0.0266(6) 0.0243(6) 0.0004(5) 0.0113(5) 0.0022(5)
C18 0.0331(7) 0.0252(6) 0.0168(6) 0.0020(5) 0.0018(5) 0.0026(5)
C19 0.0229(6) 0.0208(6) 0.0195(6) 0.0013(4) -0.0020(4) 0.0046(5)
C20 0.0184(5) 0.0134(5) 0.0186(6) -0.0010(4) 0.0013(4) 0.0038(4)
C21 0.0232(6) 0.0190(5) 0.0150(5) -0.0009(4) -0.0009(4) 0.0084(5)
C22 0.0246(6) 0.0221(6) 0.0176(6) 0.0010(4) 0.0003(4) 0.0074(5)
C23 0.0224(6) 0.0302(7) 0.0242(6) -0.0038(5) -0.0024(5) 0.0074(5)
C24 0.0311(7) 0.0337(7) 0.0274(7) -0.0062(5) -0.0100(5) 0.0183(6)
C25 0.0392(7) 0.0223(6) 0.0259(6) -0.0013(5) -0.0088(5) 0.0152(6)
C26 0.0287(6) 0.0193(6) 0.0222(6) 0.0007(4) -0.0031(5) 0.0071(5)
C31 0.0188(6) 0.0200(5) 0.0162(5) 0.0036(4) 0.0018(4) 0.0059(4)
C32 0.0208(6) 0.0195(6) 0.0205(6) 0.0044(4) 0.0029(4) 0.0054(5)
C33 0.0233(6) 0.0266(6) 0.0256(6) 0.0066(5) 0.0054(5) 0.0112(5)
C34 0.0168(6) 0.0340(7) 0.0388(8) 0.0107(6) 0.0043(5) 0.0067(5)
C35 0.0209(6) 0.0241(6) 0.0459(8) 0.0083(6) 0.0006(5) -0.0003(5)
C36 0.0237(6) 0.0200(6) 0.0307(7) 0.0048(5) 0.0005(5) 0.0057(5)

loop_
_atom_type_symbol
_atom_type_description
_atom_type_scat_dispersion_real
_atom_type_scat_dispersion_imag
_atom_type_scat_source
C C 0.0033 0.0016 'International Tables Vol C Tables 4.2.6.8 and 6.1.1.4'
H H 0.0000 0.0000 'International Tables Vol C Tables 4.2.6.8 and 6.1.1.4'
N N 0.0061 0.0033 'International Tables Vol C Tables 4.2.6.8 and 6.1.1.4'

loop_
_geom_angle_atom_site_label_1
_geom_angle_atom_site_label_2
_geom_angle_atom_site_label_3
_geom_angle
_geom_angle_site_symmetry_1
_geom_angle_site_symmetry_3
_geom_angle_publ_flag
C8 N1 C7 109.39(9) . . ?
C8 N1 C13 113.99(9) . . ?
C7 N1 C13 136.62(9) . . ?
C20 N2 C13 111.19(9) . . ?
C8 C1 C2 106.06(10) . . ?
C3 C2 C7 118.70(10) . . ?
C3 C2 C1 133.50(11) . . ?
C7 C2 C1 107.80(10) . . ?
C4 C3 C2 119.21(11) . . ?
C3 C4 C5 121.30(10) . . ?
C6 C5 C4 121.40(11) . . ?
C5 C6 C7 117.31(11) . . ?
N1 C7 C6 131.68(10) . . ?
N1 C7 C2 106.25(9) . . ?
C6 C7 C2 122.06(10) . . ?
C1 C8 N1 110.50(10) . . ?
C1 C8 C9 138.63(10) . . ?
N1 C8 C9 110.84(9) . . ?
C8 C9 C10 111.70(9) . . ?
C8 C9 C21 109.69(9) . . ?
C10 C9 C21 108.37(9) . . ?
C8 C9 C11 100.02(8) . . ?
C10 C9 C11 113.02(9) . . ?
C21 C9 C11 113.86(9) . . ?
C12 C11 C31 110.71(9) . . ?
C12 C11 C13 111.80(9) . . ?
C31 C11 C13 109.35(9) . . ?
C12 C11 C9 112.43(9) . . ?
C31 C11 C9 108.41(9) . . ?
C13 C11 C9 103.87(8) . . ?
N2 C13 N1 114.01(9) . . ?
N2 C13 C14 102.18(9) . . ?
N1 C13 C14 109.85(8) . . ?
N2 C13 C11 112.81(9) . . ?
N1 C13 C11 99.97(8) . . ?
C14 C13 C11 118.55(9) . . ?
C15 C14 C13 104.04(9) . . ?
C16 C15 C20 120.50(11) . . ?
C16 C15 C14 130.98(11) . . ?
C20 C15 C14 108.44(10) . . ?
C15 C16 C17 118.89(11) . . ?
C18 C17 C16 120.20(11) . . ?
C17 C18 C19 121.57(11) . . ?
C20 C19 C18 117.44(11) . . ?
C19 C20 C15 121.40(11) . . ?
C19 C20 N2 128.77(10) . . ?
C15 C20 N2 109.81(10) . . ?
C22 C21 C26 117.53(11) . . ?
C22 C21 C9 121.62(10) . . ?
C26 C21 C9 120.71(10) . . ?
C23 C22 C21 121.31(11) . . ?
C24 C23 C22 120.25(11) . . ?
C23 C24 C25 119.38(11) . . ?
C24 C25 C26 120.46(12) . . ?
C25 C26 C21 121.06(11) . . ?
C36 C31 C32 116.51(11) . . ?
C36 C31 C11 120.99(10) . . ?
C32 C31 C11 122.40(10) . . ?
C33 C32 C31 121.69(11) . . ?
C34 C33 C32 120.35(11) . . ?
C35 C34 C33 119.07(11) . . ?
C34 C35 C36 120.62(11) . . ?
C35 C36 C31 121.72(11) . . ?

loop_
_geom_bond_atom_site_label_1
_geom_bond_atom_site_label_2
_geom_bond_distance
_geom_bond_site_symmetry_2
_geom_bond_publ_flag
N1 C8 1.3717(14) . ?
N1 C7 1.3819(14) . ?
N1 C13 1.4834(14) . ?
N2 C20 1.3969(14) . ?
N2 C13 1.4534(14) . ?
C1 C8 1.3634(16) . ?
C1 C2 1.4350(16) . ?
C2 C3 1.4050(15) . ?
C2 C7 1.4215(16) . ?
C3 C4 1.3763(17) . ?
C4 C5 1.4024(17) . ?
C5 C6 1.3865(16) . ?
C6 C7 1.3996(16) . ?
C8 C9 1.4998(15) . ?
C9 C10 1.5369(15) . ?
C9 C21 1.5467(15) . ?
C9 C11 1.6060(15) . ?
C11 C12 1.5238(15) . ?
C11 C31 1.5529(15) . ?
C11 C13 1.5808(15) . ?
C13 C14 1.5600(15) . ?
C14 C15 1.5006(16) . ?
C15 C16 1.3820(16) . ?
C15 C20 1.3950(16) . ?
C16 C17 1.3938(18) . ?
C17 C18 1.3902(19) . ?
C18 C19 1.3937(17) . ?
C19 C20 1.3914(16) . ?
C21 C22 1.3956(16) . ?
C21 C26 1.3993(16) . ?
C22 C23 1.3894(17) . ?
C23 C24 1.3824(19) . ?
C24 C25 1.3831(19) . ?
C25 C26 1.3878(17) . ?
C31 C36 1.3959(16) . ?
C31 C32 1.4096(16) . ?
C32 C33 1.3876(16) . ?
C33 C34 1.3861(18) . ?
C34 C35 1.3807(19) . ?
C35 C36 1.3914(18) . ?
